data_7237287
loop_
_publ_author_name
'Wang, Sha-Sha'
'Chen, Xiao-Xian'
'Huang, Bo'
'Su, Yu-Jun'
'Zhang, Wei-Xiong'
'Zeng, Ming-Hua'
'Chen, Xiao-Ming'

_publ_section_title
;
 Bromocholine bromide is a molecular ferroelectric with moderate phase
 transition temperature
;
_journal_issue 9
_journal_name_full 'Journal of Materials Chemistry C'
_journal_page_first 2221
_journal_paper_doi 10.1039/C8TC00419F
_journal_volume 6
_journal_year 2018
_chemical_formula_moiety 'C5 H13 Br N, Br'
_chemical_formula_sum 'C5 H13 Br2 N'
_chemical_formula_weight 246.98
_chemical_name_common 'bromocholine bromide'
_chemical_name_systematic '(2-Bromoethyl)trimethylammonium bromide '
_space_group_crystal_system monoclinic
_space_group_IT_number 4
_space_group_name_Hall 'P 2yb'
_space_group_name_H-M_alt 'P 1 21 1'
_atom_sites_solution_hydrogens geom
_atom_sites_solution_primary direct
_audit_creation_date 2017-10-03
_audit_creation_method
;
Olex2 1.2
(compiled 2017.08.10 svn.r3458 for OlexSys, GUI svn.r5381)
;
_audit_update_record
;
2018-01-24 deposited with the CCDC.
2018-02-07 downloaded from the CCDC.
;
_cell_angle_alpha 90
_cell_angle_beta 108.893(4)
_cell_angle_gamma 90
_cell_formula_units_Z 2
_cell_length_a 7.2735(3)
_cell_length_b 8.5710(3)
_cell_length_c 7.4768(3)
_cell_measurement_reflns_used 6424
_cell_measurement_temperature 295(2)
_cell_measurement_theta_max 31.0450
_cell_measurement_theta_min 2.3870
_cell_volume 441.00(3)
_computing_molecular_graphics 'Olex2 (Dolomanov et al., 2009)'
_computing_publication_material 'Olex2 (Dolomanov et al., 2009)'
_computing_structure_refinement 'ShelXL (Sheldrick, 2015)'
_computing_structure_solution 'XS (Sheldrick, 2008)'
_diffrn_ambient_temperature 295(2)
_diffrn_measured_fraction_theta_full 1.000
_diffrn_measured_fraction_theta_max 1.000
_diffrn_measurement_device_type 'multiwire proportional'
_diffrn_measurement_method 'phi and omega scans'
_diffrn_radiation_monochromator graphite
_diffrn_radiation_type MoK\a
_diffrn_radiation_wavelength 0.71073
_diffrn_reflns_av_R_equivalents 0.0651
_diffrn_reflns_av_unetI/netI 0.0330
_diffrn_reflns_Laue_measured_fraction_full 1.000
_diffrn_reflns_Laue_measured_fraction_max 1.000
_diffrn_reflns_limit_h_max 8
_diffrn_reflns_limit_h_min -8
_diffrn_reflns_limit_k_max 10
_diffrn_reflns_limit_k_min -10
_diffrn_reflns_limit_l_max 9
_diffrn_reflns_limit_l_min -9
_diffrn_reflns_number 7405
_diffrn_reflns_point_group_measured_fraction_full 0.997
_diffrn_reflns_point_group_measured_fraction_max 0.997
_diffrn_reflns_theta_full 25.242
_diffrn_reflns_theta_max 26.000
_diffrn_reflns_theta_min 2.879
_exptl_absorpt_coefficient_mu 9.109
_exptl_absorpt_correction_type none
_exptl_crystal_colour colorless
_exptl_crystal_density_diffrn 1.860
_exptl_crystal_description block
_exptl_crystal_F_000 240
_exptl_crystal_recrystallization_method 'Re-crystallisation from solvent: methanol'
_refine_diff_density_max 1.050
_refine_diff_density_min -0.616
_refine_diff_density_rms 0.118
_refine_ls_abs_structure_details
;
 Flack x determined using 739 quotients [(I+)-(I-)]/[(I+)+(I-)]
 (Parsons, Flack and Wagner, Acta Cryst. B69 (2013) 249-259).
;
_refine_ls_abs_structure_Flack 0.073(19)
_refine_ls_extinction_coef 0.053(5)
_refine_ls_extinction_expression Fc^*^=kFc[1+0.001xFc^2^\l^3^/sin(2\q)]^-1/4^
_refine_ls_extinction_method 'SHELXL-2014/7 (Sheldrick 2014'
_refine_ls_goodness_of_fit_ref 1.075
_refine_ls_hydrogen_treatment constr
_refine_ls_matrix_type full
_refine_ls_number_parameters 77
_refine_ls_number_reflns 1716
_refine_ls_number_restraints 1
_refine_ls_restrained_S_all 1.074
_refine_ls_R_factor_all 0.0316
_refine_ls_R_factor_gt 0.0300
_refine_ls_shift/su_max 0.000
_refine_ls_shift/su_mean 0.000
_refine_ls_structure_factor_coef Fsqd
_refine_ls_weighting_details 'w=1/[\s^2^(Fo^2^)+(0.0585P)^2^] where P=(Fo^2^+2Fc^2^)/3'
_refine_ls_weighting_scheme calc
_refine_ls_wR_factor_gt 0.0779
_refine_ls_wR_factor_ref 0.0786
_reflns_Friedel_coverage 0.861
_reflns_Friedel_fraction_full 0.995
_reflns_Friedel_fraction_max 0.993
_reflns_number_gt 1657
_reflns_number_total 1716
_reflns_threshold_expression 'I > 2\s(I)'
_cod_data_source_file c8tc00419f2.cif
_cod_data_source_block LT
_cod_database_code 7237287
_shelx_shelxl_version_number 2014/7
_shelx_space_group_comment
;
The symmetry employed for this shelxl refinement is uniquely defined
by the following loop, which should always be used as a source of
symmetry information in preference to the above space-group names.
They are only intended as comments.
;
_olex2_refinement_description
;
1. Fixed Uiso
 At 1.2 times of:
  All C(H,H) groups
 At 1.5 times of:
  All C(H,H,H) groups
2.a Secondary CH2 refined with riding coordinates:
 C4(H4A,H4B), C5(H5A,H5B)
2.b Idealised Me refined as rotating group:
 C1(H1A,H1B,H1C), C2(H2A,H2B,H2C), C3(H3A,H3B,H3C)
;
_olex2_submission_special_instructions 'No special instructions were received'

loop_
_space_group_symop_operation_xyz
'x, y, z'
'-x, y+1/2, -z'

loop_
_atom_site_label
_atom_site_type_symbol
_atom_site_fract_x
_atom_site_fract_y
_atom_site_fract_z
_atom_site_U_iso_or_equiv
_atom_site_adp_type
_atom_site_occupancy
_atom_site_site_symmetry_order
_atom_site_calc_flag
_atom_site_refinement_flags_posn
Br1 Br 0.52105(9) 0.69470(10) 0.04386(9) 0.0509(3) Uani 1 1 d .
Br2 Br 0.82974(8) 0.64789(7) 0.75468(8) 0.0385(2) Uani 1 1 d .
N1 N 0.2189(7) 0.6180(6) 0.4295(7) 0.0340(11) Uani 1 1 d .
C1 C 0.2478(11) 0.7731(8) 0.5308(10) 0.0457(15) Uani 1 1 d .
H1A H 0.1610 0.7807 0.6036 0.068 Uiso 1 1 calc GR
H1B H 0.2213 0.8561 0.4398 0.068 Uiso 1 1 calc GR
H1C H 0.3796 0.7811 0.6134 0.068 Uiso 1 1 calc GR
C2 C 0.0105(8) 0.6027(11) 0.3055(9) 0.0495(17) Uani 1 1 d .
H2A H -0.0057 0.5074 0.2346 0.074 Uiso 1 1 calc GR
H2B H -0.0236 0.6895 0.2201 0.074 Uiso 1 1 calc GR
H2C H -0.0723 0.6012 0.3827 0.074 Uiso 1 1 calc GR
C3 C 0.2672(10) 0.4921(8) 0.5763(10) 0.0436(14) Uani 1 1 d .
H3A H 0.3994 0.5038 0.6567 0.065 Uiso 1 1 calc GR
H3B H 0.2510 0.3920 0.5155 0.065 Uiso 1 1 calc GR
H3C H 0.1820 0.4998 0.6508 0.065 Uiso 1 1 calc GR
C4 C 0.3526(7) 0.6021(8) 0.3139(8) 0.0366(13) Uani 1 1 d .
H4A H 0.3402 0.4975 0.2618 0.044 Uiso 1 1 calc R
H4B H 0.4855 0.6148 0.3964 0.044 Uiso 1 1 calc R
C5 C 0.3137(9) 0.7187(10) 0.1532(8) 0.0425(13) Uani 1 1 d .
H5A H 0.3129 0.8241 0.2003 0.051 Uiso 1 1 calc R
H5B H 0.1886 0.6983 0.0588 0.051 Uiso 1 1 calc R

loop_
_atom_site_aniso_label
_atom_site_aniso_U_11
_atom_site_aniso_U_22
_atom_site_aniso_U_33
_atom_site_aniso_U_23
_atom_site_aniso_U_13
_atom_site_aniso_U_12
Br1 0.0385(4) 0.0794(5) 0.0377(4) -0.0061(3) 0.0163(3) -0.0044(3)
Br2 0.0375(3) 0.0431(3) 0.0350(3) 0.0000(2) 0.0119(2) -0.0021(2)
N1 0.031(2) 0.042(3) 0.028(2) 0.0035(19) 0.0089(18) -0.0005(18)
C1 0.061(4) 0.034(3) 0.048(4) 0.001(3) 0.025(3) 0.007(3)
C2 0.024(3) 0.076(5) 0.045(4) 0.007(3) 0.007(3) -0.002(3)
C3 0.051(3) 0.038(3) 0.042(4) 0.005(3) 0.016(3) 0.003(3)
C4 0.027(3) 0.047(3) 0.033(3) -0.001(2) 0.007(2) 0.004(2)
C5 0.038(3) 0.056(4) 0.034(3) 0.001(3) 0.013(2) -0.001(3)

loop_
_atom_type_symbol
_atom_type_description
_atom_type_scat_dispersion_real
_atom_type_scat_dispersion_imag
_atom_type_scat_source
C C 0.0033 0.0016 'International Tables Vol C Tables 4.2.6.8 and 6.1.1.4'
H H 0.0000 0.0000 'International Tables Vol C Tables 4.2.6.8 and 6.1.1.4'
Br Br -0.2901 2.4595 'International Tables Vol C Tables 4.2.6.8 and 6.1.1.4'
N N 0.0061 0.0033 'International Tables Vol C Tables 4.2.6.8 and 6.1.1.4'

loop_
_geom_angle_atom_site_label_1
_geom_angle_atom_site_label_2
_geom_angle_atom_site_label_3
_geom_angle
C2 N1 C1 109.6(5)
C3 N1 C1 107.8(4)
C3 N1 C2 109.8(5)
C3 N1 C4 108.3(5)
C4 N1 C1 110.9(5)
C4 N1 C2 110.4(4)
N1 C4 C5 114.0(5)
C4 C5 Br1 107.0(4)

loop_
_geom_bond_atom_site_label_1
_geom_bond_atom_site_label_2
_geom_bond_distance
Br1 C5 1.945(6)
N1 C1 1.510(8)
N1 C2 1.505(7)
N1 C3 1.498(8)
N1 C4 1.502(7)
C4 C5 1.518(9)
